data_4118445
loop_
_publ_author_name
'Shunpei Hitosugi'
'Takashi Yamasaki'
'Hiroyuki Isobe'

_publ_contact_author 'Hiroyuki Isobe'
_publ_contact_author_email isobe@m.tohoku.ac.jp
_publ_section_title
;
 Bottom-up Synthesis and Thread-in-Bead Structures of Finite (n,0)-Zigzag
 Single-Wall Carbon Nanotubes
;
_journal_name_full 'Journal of the American Chemical Society'
_journal_page_first 12442
_journal_page_last 12445
_journal_paper_doi 10.1021/ja305723j
_journal_volume 134
_journal_year 2012
_chemical_formula_sum 'C120 H136'
_chemical_formula_weight 1578.29
_chemical_name_systematic '[4]cyclo-3,9-chrysenylene'
_space_group_IT_number 15
_symmetry_cell_setting monoclinic
_symmetry_space_group_name_Hall '-C 2yc'
_symmetry_space_group_name_H-M 'C 1 2/c 1'
_atom_sites_solution_hydrogens geom
_atom_sites_solution_primary direct
_atom_sites_solution_secondary difmap
_audit_creation_method SHELXL-97
_cell_angle_alpha 90.00
_cell_angle_beta 112.789(2)
_cell_angle_gamma 90.00
_cell_formula_units_Z 8
_cell_length_a 33.762(4)
_cell_length_b 29.058(4)
_cell_length_c 23.261(3)
_cell_measurement_reflns_used 6269
_cell_measurement_temperature 100
_cell_measurement_theta_max 22.05
_cell_measurement_theta_min 2.20
_cell_volume 21039(5)
_computing_cell_refinement 'Bruker SMART'
_computing_data_collection 'Bruker SMART'
_computing_data_reduction 'Bruker SAINT'
_computing_molecular_graphics 'Bruker SHELXTL'
_computing_publication_material 'Bruker SHELXTL'
_computing_structure_refinement 'SHELXL-97 (Sheldrick, 1997)'
_computing_structure_solution 'SHELXS-97 (Sheldrick, 1990)'
_diffrn_ambient_temperature 100
_diffrn_detector_area_resol_mean 8.333
_diffrn_measured_fraction_theta_full 0.998
_diffrn_measured_fraction_theta_max 0.998
_diffrn_measurement_device_type 'CCD area detector'
_diffrn_measurement_method 'phi and omega scans'
_diffrn_radiation_monochromator graphite
_diffrn_radiation_source 'fine-focus sealed tube'
_diffrn_radiation_type MoK\a
_diffrn_radiation_wavelength 0.71073
_diffrn_reflns_av_R_equivalents 0.0620
_diffrn_reflns_av_sigmaI/netI 0.0517
_diffrn_reflns_limit_h_max 37
_diffrn_reflns_limit_h_min -37
_diffrn_reflns_limit_k_max 31
_diffrn_reflns_limit_k_min -31
_diffrn_reflns_limit_l_max 25
_diffrn_reflns_limit_l_min -25
_diffrn_reflns_number 83569
_diffrn_reflns_theta_full 23.05
_diffrn_reflns_theta_max 23.05
_diffrn_reflns_theta_min 1.31
_exptl_absorpt_coefficient_mu 0.056
_exptl_absorpt_correction_T_max 0.9945
_exptl_absorpt_correction_T_min 0.9889
_exptl_absorpt_correction_type empirical
_exptl_absorpt_process_details 'SADABS Sheldrick 1996'
_exptl_crystal_colour colorless
_exptl_crystal_density_diffrn 0.997
_exptl_crystal_description plate
_exptl_crystal_F_000 6848
_exptl_crystal_size_max 0.20
_exptl_crystal_size_mid 0.20
_exptl_crystal_size_min 0.10
_refine_diff_density_max 2.778
_refine_diff_density_min -0.779
_refine_diff_density_rms 0.104
_refine_ls_extinction_method none
_refine_ls_goodness_of_fit_ref 1.504
_refine_ls_hydrogen_treatment constr
_refine_ls_matrix_type full
_refine_ls_number_parameters 1088
_refine_ls_number_reflns 14719
_refine_ls_number_restraints 1
_refine_ls_restrained_S_all 1.505
_refine_ls_R_factor_all 0.1570
_refine_ls_R_factor_gt 0.1285
_refine_ls_shift/su_max 34.112
_refine_ls_shift/su_mean 0.151
_refine_ls_structure_factor_coef Fsqd
_refine_ls_weighting_details 'calc w=1/[\s^2^(Fo^2^)+(0.2000P)^2^+0.0000P] where P=(Fo^2^+2Fc^2^)/3'
_refine_ls_weighting_scheme calc
_refine_ls_wR_factor_gt 0.3642
_refine_ls_wR_factor_ref 0.3853
_reflns_number_gt 10075
_reflns_number_total 14719
_reflns_threshold_expression >2sigma(I)
_cod_data_source_file ja305723j_si_002.cif
_cod_data_source_block 4CC39
_cod_database_code 4118445

loop_
_symmetry_equiv_pos_as_xyz
'x, y, z'
'-x, y, -z+1/2'
'x+1/2, y+1/2, z'
'-x+1/2, y+1/2, -z+1/2'
'-x, -y, -z'
'x, -y, z-1/2'
'-x+1/2, -y+1/2, -z'
'x+1/2, -y+1/2, z-1/2'

loop_
_atom_site_label
_atom_site_type_symbol
_atom_site_fract_x
_atom_site_fract_y
_atom_site_fract_z
_atom_site_U_iso_or_equiv
_atom_site_adp_type
_atom_site_occupancy
_atom_site_symmetry_multiplicity
_atom_site_calc_flag
_atom_site_refinement_flags
C502 C 0.13004(14) 0.48789(16) 0.2547(2) 0.0231(11) Uani 1 1 d .
C8 C 0.16713(15) 0.50897(16) 0.2979(2) 0.0250(11) Uani 1 1 d .
H4 H 0.1857 0.5248 0.2825 0.030 Uiso 1 1 calc R
C14 C 0.11987(15) 0.48802(15) 0.1882(2) 0.0252(11) Uani 1 1 d .
C25 C 0.19458(15) 0.34755(16) 0.0255(2) 0.0264(11) Uani 1 1 d .
C64 C 0.14887(17) 0.20911(18) 0.5191(2) 0.0329(12) Uani 1 1 d .
C32 C 0.21480(15) 0.26657(16) 0.0375(2) 0.0253(11) Uani 1 1 d .
C68 C 0.12137(16) 0.28674(16) 0.4947(2) 0.0271(11) Uani 1 1 d .
C7 C 0.17783(15) 0.50779(16) 0.3613(2) 0.0265(11) Uani 1 1 d .
C67 C 0.08007(16) 0.26941(17) 0.4611(2) 0.0290(12) Uani 1 1 d .
C415 C 0.19756(17) 0.27151(18) 0.5699(2) 0.0364(13) Uani 1 1 d .
H5 H 0.2011 0.3033 0.5804 0.044 Uiso 1 1 calc R
C11 C 0.05931(15) 0.45513(16) 0.2332(2) 0.0270(11) Uani 1 1 d .
H6 H 0.0397 0.4415 0.2484 0.032 Uiso 1 1 calc R
C478 C 0.10194(15) 0.46534(16) 0.2767(2) 0.0252(11) Uani 1 1 d .
C5 C 0.15359(15) 0.47763(16) 0.3840(2) 0.0248(11) Uani 1 1 d .
C503 C 0.07665(15) 0.47837(16) 0.1464(2) 0.0260(11) Uani 1 1 d .
C31 C 0.17344(17) 0.25361(17) -0.0017(2) 0.0336(13) Uani 1 1 d .
C22 C 0.25408(16) 0.45145(17) 0.1098(2) 0.0322(12) Uani 1 1 d .
H7 H 0.2825 0.4634 0.1265 0.039 Uiso 1 1 calc R
C4 C 0.16549(16) 0.46787(16) 0.4492(2) 0.0277(12) Uani 1 1 d .
H8 H 0.1873 0.4856 0.4794 0.033 Uiso 1 1 calc R
C30 C 0.14226(16) 0.28820(18) -0.0332(2) 0.0321(12) Uani 1 1 d .
C50 C 0.22882(16) 0.08164(17) 0.3552(2) 0.0322(13) Uani 1 1 d .
C12 C 0.04535(15) 0.46413(16) 0.1702(2) 0.0258(11) Uani 1 1 d .
C20 C 0.17828(15) 0.46241(16) 0.0848(2) 0.0260(11) Uani 1 1 d .
C6 C 0.11680(14) 0.45504(15) 0.3416(2) 0.0219(11) Uani 1 1 d .
C33 C 0.24292(17) 0.23263(17) 0.0746(2) 0.0298(12) Uani 1 1 d .
H9 H 0.2716 0.2411 0.0999 0.036 Uiso 1 1 calc R
C23 C 0.24673(15) 0.40752(18) 0.0825(2) 0.0302(12) Uani 1 1 d .
C69 C 0.13062(16) 0.33320(17) 0.4847(2) 0.0282(12) Uani 1 1 d .
H10 H 0.1586 0.3450 0.5073 0.034 Uiso 1 1 calc R
C63 C 0.15681(16) 0.25650(17) 0.5299(2) 0.0284(12) Uani 1 1 d .
C18 C 0.10035(16) 0.47747(16) 0.0606(2) 0.0282(12) Uani 1 1 d .
H11 H 0.0937 0.4754 0.0171 0.034 Uiso 1 1 calc R
C60 C 0.22772(16) 0.19638(17) 0.5730(2) 0.0303(12) Uani 1 1 d .
C61 C 0.23254(15) 0.24336(17) 0.5949(2) 0.0304(12) Uani 1 1 d .
C29 C 0.15207(16) 0.33318(17) -0.0176(2) 0.0292(12) Uani 1 1 d .
H12 H 0.1305 0.3559 -0.0354 0.035 Uiso 1 1 calc R
C24 C 0.20382(16) 0.39350(17) 0.0487(2) 0.0284(12) Uani 1 1 d .
C17 C 0.06766(16) 0.47786(16) 0.0819(2) 0.0277(12) Uani 1 1 d .
H13 H 0.0387 0.4778 0.0528 0.033 Uiso 1 1 calc R
C3 C 0.14580(15) 0.43343(17) 0.4683(2) 0.0276(12) Uani 1 1 d .
H14 H 0.1540 0.4280 0.5116 0.033 Uiso 1 1 calc R
C457 C 0.14318(15) 0.48012(16) 0.1019(2) 0.0247(11) Uani 1 1 d .
C15 C 0.15175(16) 0.48913(16) 0.1649(2) 0.0273(11) Uani 1 1 d .
H15 H 0.1803 0.4962 0.1923 0.033 Uiso 1 1 calc R
C413 C 0.11362(14) 0.40580(16) 0.4252(2) 0.0244(11) Uani 1 1 d .
C28 C 0.28082(17) 0.37475(17) 0.0923(2) 0.0320(12) Uani 1 1 d .
C27 C 0.26960(17) 0.33022(17) 0.0766(2) 0.0331(13) Uani 1 1 d .
H16 H 0.2920 0.3081 0.0869 0.040 Uiso 1 1 calc R
C46 C 0.23624(19) 0.09393(17) 0.2555(3) 0.0365(13) Uani 1 1 d .
C21 C 0.22125(17) 0.47716(17) 0.1127(2) 0.0314(12) Uani 1 1 d .
H17 H 0.2275 0.5058 0.1342 0.038 Uiso 1 1 calc R
C36 C 0.16159(18) 0.20555(18) -0.0048(2) 0.0355(13) Uani 1 1 d .
H18 H 0.1343 0.1957 -0.0336 0.043 Uiso 1 1 calc R
C70 C 0.09976(16) 0.36184(17) 0.4426(2) 0.0305(12) Uani 1 1 d .
C1 C 0.09775(15) 0.41876(17) 0.3625(2) 0.0264(11) Uani 1 1 d .
H19 H 0.0737 0.4029 0.3334 0.032 Uiso 1 1 calc R
C34 C 0.23046(18) 0.18788(17) 0.0756(2) 0.0327(13) Uani 1 1 d .
C65 C 0.10603(16) 0.19220(17) 0.4895(2) 0.0320(12) Uani 1 1 d .
H20 H 0.1013 0.1599 0.4887 0.038 Uiso 1 1 calc R
C59 C 0.18625(16) 0.17895(17) 0.5358(2) 0.0316(12) Uani 1 1 d .
C89 C 0.32454(18) 0.14827(19) 0.2169(2) 0.0386(14) Uani 1 1 d .
H21 H 0.3549 0.1515 0.2345 0.046 Uiso 1 1 calc R
C71 C 0.05770(16) 0.34340(19) 0.4128(2) 0.0339(13) Uani 1 1 d .
H22 H 0.0356 0.3626 0.3856 0.041 Uiso 1 1 calc R
C26 C 0.22708(16) 0.31464(16) 0.0462(2) 0.0284(12) Uani 1 1 d .
C19 C 0.16992(16) 0.42275(17) 0.0499(2) 0.0290(12) Uani 1 1 d .
H23 H 0.1409 0.4145 0.0261 0.035 Uiso 1 1 calc R
C66 C 0.07220(16) 0.22016(18) 0.4627(2) 0.0347(13) Uani 1 1 d .
C57 C 0.26445(18) 0.1677(2) 0.5826(2) 0.0390(14) Uani 1 1 d .
H24 H 0.2919 0.1759 0.6127 0.047 Uiso 1 1 calc R
C45 C 0.25519(17) 0.09545(17) 0.3204(2) 0.0332(13) Uani 1 1 d .
C41 C 0.30350(17) 0.12851(16) 0.2531(2) 0.0334(13) Uani 1 1 d .
C38 C 0.25743(17) 0.15798(17) 0.1295(2) 0.0320(12) Uani 1 1 d .
C42 C 0.25950(17) 0.11633(16) 0.2213(2) 0.0320(12) Uani 1 1 d .
C49 C 0.18869(18) 0.05904(17) 0.3225(3) 0.0382(14) Uani 1 1 d .
C39 C 0.30200(17) 0.16283(17) 0.1569(2) 0.0338(13) Uani 1 1 d .
H25 H 0.3169 0.1763 0.1338 0.041 Uiso 1 1 calc R
C53 C 0.17658(18) 0.05848(18) 0.4185(3) 0.0397(14) Uani 1 1 d .
H26 H 0.1596 0.0488 0.4406 0.048 Uiso 1 1 calc R
C72 C 0.04798(17) 0.30010(19) 0.4216(2) 0.0336(13) Uani 1 1 d .
H27 H 0.0193 0.2895 0.4013 0.040 Uiso 1 1 calc R
C43 C 0.32287(17) 0.12448(18) 0.3193(3) 0.0360(13) Uani 1 1 d .
C37 C 0.23691(17) 0.13221(17) 0.1600(2) 0.0313(12) Uani 1 1 d .
H28 H 0.2073 0.1252 0.1393 0.038 Uiso 1 1 calc R
C58 C 0.18320(17) 0.13805(18) 0.5029(3) 0.0364(13) Uani 1 1 d .
H29 H 0.1556 0.1258 0.4792 0.044 Uiso 1 1 calc R
C44 C 0.29884(18) 0.11048(18) 0.3513(3) 0.0395(14) Uani 1 1 d .
H30 H 0.3113 0.1106 0.3956 0.047 Uiso 1 1 calc R
C52 C 0.21350(18) 0.08587(18) 0.4489(3) 0.0357(13) Uani 1 1 d .
C401 C 0.25932(19) 0.1281(2) 0.5474(3) 0.0432(15) Uani 1 1 d .
H31 H 0.2837 0.1096 0.5532 0.052 Uiso 1 1 calc R
C51 C 0.24022(17) 0.09389(18) 0.4174(2) 0.0341(13) Uani 1 1 d .
H32 H 0.2672 0.1082 0.4389 0.041 Uiso 1 1 calc R
C35 C 0.18995(17) 0.17419(17) 0.0340(2) 0.0317(12) Uani 1 1 d .
H33 H 0.1818 0.1428 0.0324 0.038 Uiso 1 1 calc R
C48 C 0.17292(19) 0.05396(18) 0.2567(3) 0.0428(14) Uani 1 1 d .
C55 C 0.21931(17) 0.11465(18) 0.5037(3) 0.0352(13) Uani 1 1 d .
C54 C 0.16531(19) 0.04597(18) 0.3584(3) 0.0400(14) Uani 1 1 d .
H34 H 0.1404 0.0275 0.3395 0.048 Uiso 1 1 calc R
C47 C 0.19676(19) 0.07249(19) 0.2256(3) 0.0408(14) Uani 1 1 d .
H35 H 0.1855 0.0705 0.1814 0.049 Uiso 1 1 calc R
C74 C 0.21665(16) 0.53341(18) 0.4046(2) 0.0343(13) Uani 1 1 d .
H49 H 0.2133 0.5389 0.4445 0.041 Uiso 1 1 calc R
H50 H 0.2179 0.5638 0.3860 0.041 Uiso 1 1 calc R
C73 C -0.00004(15) 0.45495(16) 0.1288(2) 0.0264(11) Uani 1 1 d .
H51 H -0.0134 0.4370 0.1527 0.032 Uiso 1 1 calc R
H52 H -0.0002 0.4354 0.0939 0.032 Uiso 1 1 calc R
C75 C 0.02657(17) 0.2002(2) 0.4349(3) 0.0427(14) Uani 1 1 d .
H53 H 0.0109 0.2141 0.3933 0.051 Uiso 1 1 calc R
H54 H 0.0283 0.1667 0.4291 0.051 Uiso 1 1 calc R
C78 C 0.32728(16) 0.3888(2) 0.1221(3) 0.0425(14) Uani 1 1 d .
H55 H 0.3440 0.3674 0.1072 0.051 Uiso 1 1 calc R
H56 H 0.3299 0.4198 0.1062 0.051 Uiso 1 1 calc R
C214 C 0.36971(17) 0.1383(2) 0.3554(3) 0.0423(14) Uani 1 1 d .
H57 H 0.3738 0.1462 0.3987 0.051 Uiso 1 1 calc R
H58 H 0.3762 0.1661 0.3360 0.051 Uiso 1 1 calc R
C79 C 0.09853(17) 0.2748(2) -0.0822(3) 0.0420(14) Uani 1 1 d .
H36 H 0.0860 0.2499 -0.0656 0.050 Uiso 1 1 calc R
H37 H 0.0790 0.3017 -0.0912 0.050 Uiso 1 1 calc R
C82 C -0.02860(16) 0.49802(18) 0.1010(2) 0.0318(12) Uani 1 1 d .
H59 H -0.0161 0.5154 0.0754 0.038 Uiso 1 1 calc R
H60 H -0.0576 0.4876 0.0729 0.038 Uiso 1 1 calc R
C83 C -0.03308(17) 0.52984(17) 0.1491(2) 0.0334(13) Uani 1 1 d .
H109 H -0.0054 0.5456 0.1714 0.027(12) Uiso 1 1 calc R
H110 H -0.0400 0.5116 0.1799 0.09(2) Uiso 1 1 calc R
C80 C 0.10192(19) 0.2587(2) -0.1424(3) 0.0485(16) Uani 1 1 d .
H38 H 0.1242 0.2345 -0.1328 0.058 Uiso 1 1 calc R
H39 H 0.1108 0.2848 -0.1620 0.058 Uiso 1 1 calc R
C81 C 0.0579(2) 0.2392(2) -0.1891(3) 0.0631(19) Uani 1 1 d .
H40 H 0.0493 0.2132 -0.1691 0.076 Uiso 1 1 calc R
H41 H 0.0358 0.2635 -0.1979 0.076 Uiso 1 1 calc R
C90 C 0.1306(2) 0.0308(3) 0.2207(3) 0.071(2) Uani 1 1 d .
H153 H 0.1273 0.0035 0.2439 0.065(19) Uiso 1 1 calc R
H154 H 0.1299 0.0203 0.1798 0.045(16) Uiso 1 1 calc R
C91 C 0.0019(2) 0.2089(3) 0.4752(3) 0.067(2) Uani 1 1 d .
H61 H -0.0015 0.2426 0.4783 0.080 Uiso 1 1 calc R
H62 H 0.0189 0.1974 0.5177 0.080 Uiso 1 1 calc R
C95 C -0.0684(2) 0.56603(19) 0.1197(3) 0.0493(16) Uani 1 1 d .
H111 H -0.0620 0.5834 0.0877 0.059 Uiso 1 1 calc R
H112 H -0.0962 0.5501 0.0984 0.059 Uiso 1 1 calc R
C96 C 0.0592(3) 0.2232(2) -0.2491(3) 0.076(2) Uani 1 1 d .
H42 H 0.0328 0.2052 -0.2717 0.091 Uiso 1 1 calc R
H43 H 0.0840 0.2023 -0.2399 0.091 Uiso 1 1 calc R
C97 C 0.0626(3) 0.2616(3) -0.2923(3) 0.077(2) Uani 1 1 d .
H44 H 0.0404 0.2853 -0.2972 0.093 Uiso 1 1 calc R
H45 H 0.0911 0.2765 -0.2735 0.093 Uiso 1 1 calc R
C98 C 0.3471(3) 0.3903(3) 0.1876(4) 0.084(2) Uani 1 1 d .
H63 H 0.3426 0.3605 0.2048 0.101 Uiso 1 1 calc R
H64 H 0.3332 0.4146 0.2033 0.101 Uiso 1 1 calc R
C99 C 0.3974(3) 0.4005(4) 0.2124(5) 0.099(3) Uani 1 1 d .
H65 H 0.4109 0.3761 0.1964 0.119 Uiso 1 1 calc R
H66 H 0.4015 0.4300 0.1944 0.119 Uiso 1 1 calc R
C100 C 0.4195(3) 0.4028(4) 0.2787(6) 0.119(4) Uani 1 1 d .
H67 H 0.4098 0.3765 0.2970 0.142 Uiso 1 1 calc R
H68 H 0.4100 0.4312 0.2932 0.142 Uiso 1 1 calc R
C106 C 0.0565(4) 0.2420(3) -0.3551(4) 0.125(4) Uani 1 1 d .
H46 H 0.0585 0.2668 -0.3824 0.188 Uiso 1 1 calc R
H47 H 0.0282 0.2274 -0.3736 0.188 Uiso 1 1 calc R
H48 H 0.0788 0.2191 -0.3501 0.188 Uiso 1 1 calc R
C111 C 0.4697(4) 0.4026(4) 0.3067(6) 0.130(4) Uani 1 1 d .
H69 H 0.4787 0.3759 0.2880 0.156 Uiso 1 1 calc R
H70 H 0.4789 0.4305 0.2908 0.156 Uiso 1 1 calc R
C118 C -0.0728(5) 0.5988(4) 0.1652(5) 0.189(8) Uani 1 1 d .
H113 H -0.0647 0.6281 0.1508 0.227 Uiso 1 1 calc R
H114 H -0.1045 0.6005 0.1513 0.227 Uiso 1 1 calc R
C160 C -0.1187(2) 0.1852(3) 0.3723(4) 0.069(2) Uani 1 1 d .
H71 H -0.1165 0.1514 0.3777 0.083 Uiso 1 1 calc R
H72 H -0.1306 0.1974 0.4020 0.083 Uiso 1 1 calc R
C161 C -0.0420(2) 0.1869(3) 0.4522(3) 0.068(2) Uani 1 1 d .
H73 H -0.0542 0.1917 0.4842 0.082 Uiso 1 1 calc R
H74 H -0.0383 0.1533 0.4489 0.082 Uiso 1 1 calc R
C162 C -0.0746(2) 0.2040(3) 0.3896(4) 0.084(2) Uani 1 1 d .
H75 H -0.0761 0.2380 0.3910 0.101 Uiso 1 1 calc R
H76 H -0.0643 0.1957 0.3566 0.101 Uiso 1 1 calc R
C163 C -0.1495(2) 0.1955(3) 0.3079(4) 0.086(3) Uani 1 1 d .
H77 H -0.1778 0.1830 0.3019 0.129 Uiso 1 1 calc R
H78 H -0.1394 0.1814 0.2779 0.129 Uiso 1 1 calc R
H79 H -0.1517 0.2289 0.3016 0.129 Uiso 1 1 calc R
C168 C 0.0505(3) 0.0450(6) 0.1819(6) 0.181(8) Uani 1 1 d .
H200 H 0.0478 0.0184 0.2066 0.218 Uiso 1 1 calc R
H201 H 0.0455 0.0342 0.1392 0.218 Uiso 1 1 calc R
C175 C -0.0631(6) 0.6054(7) 0.2134(5) 0.318(17) Uani 1 1 d .
H163 H -0.0709 0.6369 0.2197 0.476 Uiso 1 1 calc R
H164 H -0.0319 0.6016 0.2340 0.476 Uiso 1 1 calc R
H165 H -0.0774 0.5837 0.2314 0.476 Uiso 1 1 calc R
C185 C 0.40118(19) 0.0999(2) 0.3566(3) 0.0447(15) Uani 1 1 d .
H80 H 0.3962 0.0733 0.3795 0.054 Uiso 1 1 calc R
H81 H 0.3947 0.0899 0.3132 0.054 Uiso 1 1 calc R
C186 C 0.4472(2) 0.1128(2) 0.3856(3) 0.0535(17) Uani 1 1 d .
H82 H 0.4519 0.1402 0.3637 0.064 Uiso 1 1 calc R
H83 H 0.4644 0.0873 0.3788 0.064 Uiso 1 1 calc R
C269 C 0.0928(2) 0.0649(4) 0.2105(5) 0.109(4) Uani 1 1 d .
H202 H 0.0960 0.0779 0.2514 0.131 Uiso 1 1 calc R
H158 H 0.0951 0.0906 0.1841 0.131 Uiso 1 1 calc R
C317 C 0.27520(16) 0.2626(2) 0.6351(3) 0.0420(14) Uani 1 1 d .
H84 H 0.2915 0.2391 0.6661 0.050 Uiso 1 1 calc R
H85 H 0.2709 0.2895 0.6582 0.050 Uiso 1 1 calc R
C321 C 0.4277(8) 0.2486(8) 0.7169(9) 0.295(17) Uani 1 1 d .
H129 H 0.4449 0.2570 0.6924 0.354 Uiso 1 1 calc R
H130 H 0.4330 0.2724 0.7495 0.354 Uiso 1 1 calc R
C322 C 0.3772(3) 0.2513(9) 0.6707(5) 0.276(14) Uani 1 1 d .
H131 H 0.3749 0.2302 0.6362 0.331 Uiso 1 1 calc R
H132 H 0.3623 0.2356 0.6943 0.331 Uiso 1 1 calc R
C324 C 0.4454(5) 0.2014(8) 0.7505(7) 0.207(8) Uani 1 1 d .
H135 H 0.4754 0.2052 0.7790 0.310 Uiso 1 1 calc R
H136 H 0.4434 0.1780 0.7192 0.310 Uiso 1 1 calc R
H137 H 0.4282 0.1918 0.7741 0.310 Uiso 1 1 calc R
C337 C 0.4641(3) 0.1231(3) 0.4546(3) 0.071(2) Uani 1 1 d .
H86 H 0.4505 0.1522 0.4596 0.085 Uiso 1 1 calc R
H87 H 0.4533 0.0986 0.4743 0.085 Uiso 1 1 calc R
C338 C 0.5077(4) 0.1273(4) 0.4892(5) 0.114(4) Uani 1 1 d .
H141 H 0.5226 0.0986 0.4862 0.25(13) Uiso 1 1 calc R
H142 H 0.5129 0.1326 0.5335 0.23(3) Uiso 1 1 calc R
C417 C 0.25923(19) 0.5082(2) 0.4182(3) 0.069(2) Uani 1 1 d .
H186 H 0.2583 0.4789 0.4394 0.083 Uiso 1 1 calc R
H187 H 0.2606 0.5000 0.3776 0.083 Uiso 1 1 calc R
C418 C 0.2996(3) 0.5317(3) 0.4558(4) 0.093(3) Uani 1 1 d .
H91 H 0.3025 0.5313 0.4998 0.112 Uiso 1 1 calc R
H92 H 0.2970 0.5642 0.4424 0.112 Uiso 1 1 calc R
C425 C 0.4932(6) 0.4010(8) 0.3684(12) 0.36(2) Uani 1 1 d .
H88 H 0.5238 0.4000 0.3758 0.545 Uiso 1 1 calc R
H89 H 0.4856 0.3734 0.3861 0.545 Uiso 1 1 calc R
H90 H 0.4874 0.4284 0.3883 0.545 Uiso 1 1 calc R
C509 C 0.4186(6) 0.5352(15) 0.4893(15) 0.53(4) Uani 1 1 d .
H183 H 0.4390 0.5544 0.5220 0.792 Uiso 1 1 calc R
H184 H 0.4157 0.5468 0.4483 0.792 Uiso 1 1 calc R
H185 H 0.4291 0.5034 0.4942 0.792 Uiso 1 1 calc R
C510 C 0.3399(3) 0.5130(4) 0.4536(5) 0.107(3) Uani 1 1 d .
H93 H 0.3374 0.5143 0.4098 0.128 Uiso 1 1 calc R
H94 H 0.3420 0.4802 0.4656 0.128 Uiso 1 1 calc R
C511 C 0.3814(4) 0.5363(6) 0.4938(7) 0.182(7) Uani 1 1 d .
H95 H 0.3742 0.5693 0.4927 0.219 Uiso 1 1 calc R
H96 H 0.3871 0.5258 0.5367 0.219 Uiso 1 1 calc R
C516 C 0.3021(2) 0.2777(3) 0.5972(3) 0.063(2) Uani 1 1 d .
H188 H 0.3029 0.2522 0.5695 0.076 Uiso 1 1 calc R
H189 H 0.2879 0.3043 0.5706 0.076 Uiso 1 1 calc R
C518 C 0.3473(3) 0.2908(6) 0.6384(4) 0.166(7) Uani 1 1 d .
H133 H 0.3461 0.3122 0.6708 0.199 Uiso 1 1 calc R
H134 H 0.3600 0.3078 0.6128 0.199 Uiso 1 1 calc R
C524 C 0.5237(3) 0.1645(4) 0.4661(5) 0.114(3) Uani 1 1 d .
H197 H 0.5399 0.1529 0.4422 0.171 Uiso 1 1 calc R
H198 H 0.5426 0.1832 0.5010 0.171 Uiso 1 1 calc R
H199 H 0.4997 0.1835 0.4390 0.171 Uiso 1 1 calc R
C528 C 0.0130(4) 0.0880(13) 0.1791(12) 0.54(4) Uani 1 1 d .
H204 H 0.0107 0.0928 0.2199 0.647 Uiso 1 1 calc R
H205 H 0.0185 0.1175 0.1624 0.647 Uiso 1 1 calc R
C529 C -0.030(3) 0.0589(12) 0.127(2) 0.78(7) Uani 1 1 d D
H206 H -0.0324 0.0261 0.1369 0.938 Uiso 1 1 calc R
H207 H -0.0366 0.0649 0.0827 0.938 Uiso 1 1 calc R
C530 C -0.0470(6) 0.0959(10) 0.1632(10) 1.10(8) Uani 1 1 d D
H208 H -0.0780 0.0918 0.1511 1.657 Uiso 1 1 calc R
H209 H -0.0413 0.1270 0.1522 1.657 Uiso 1 1 calc R
H210 H -0.0324 0.0914 0.2083 1.657 Uiso 1 1 calc R

loop_
_atom_site_aniso_label
_atom_site_aniso_U_11
_atom_site_aniso_U_22
_atom_site_aniso_U_33
_atom_site_aniso_U_23
_atom_site_aniso_U_13
_atom_site_aniso_U_12
C502 0.019(3) 0.027(3) 0.022(3) -0.001(2) 0.007(2) 0.000(2)
C8 0.030(3) 0.021(3) 0.026(3) 0.004(2) 0.013(2) 0.002(2)
C14 0.034(3) 0.018(2) 0.024(3) 0.001(2) 0.011(2) -0.003(2)
C25 0.033(3) 0.026(3) 0.024(3) -0.002(2) 0.017(2) -0.002(2)
C64 0.040(3) 0.031(3) 0.035(3) 0.006(2) 0.023(3) 0.001(2)
C32 0.027(3) 0.027(3) 0.026(3) 0.001(2) 0.014(2) 0.001(2)
C68 0.036(3) 0.026(3) 0.023(3) 0.005(2) 0.016(2) 0.004(2)
C7 0.026(3) 0.027(3) 0.026(3) -0.001(2) 0.009(2) 0.005(2)
C67 0.029(3) 0.033(3) 0.028(3) 0.004(2) 0.015(2) 0.003(2)
C415 0.047(4) 0.027(3) 0.037(3) 0.006(2) 0.018(3) -0.001(3)
C11 0.028(3) 0.027(3) 0.026(3) 0.001(2) 0.011(2) -0.001(2)
C478 0.024(3) 0.024(3) 0.027(3) 0.000(2) 0.009(2) 0.001(2)
C5 0.027(3) 0.020(3) 0.027(3) -0.002(2) 0.010(2) 0.003(2)
C503 0.025(3) 0.024(3) 0.027(3) 0.003(2) 0.009(2) 0.006(2)
C31 0.048(3) 0.030(3) 0.030(3) -0.005(2) 0.022(3) 0.002(3)
C22 0.027(3) 0.031(3) 0.042(3) -0.008(2) 0.018(2) -0.009(2)
C4 0.034(3) 0.024(3) 0.020(3) -0.004(2) 0.004(2) 0.006(2)
C30 0.032(3) 0.032(3) 0.030(3) -0.004(2) 0.010(2) 0.003(2)
C50 0.034(3) 0.029(3) 0.037(3) 0.010(2) 0.018(3) 0.014(2)
C12 0.029(3) 0.021(3) 0.028(3) 0.001(2) 0.012(2) -0.001(2)
C20 0.031(3) 0.024(3) 0.025(3) 0.011(2) 0.013(2) 0.003(2)
C6 0.021(3) 0.018(2) 0.024(3) 0.002(2) 0.006(2) 0.006(2)
C33 0.036(3) 0.032(3) 0.029(3) -0.007(2) 0.020(2) 0.000(2)
C23 0.028(3) 0.039(3) 0.031(3) 0.003(2) 0.019(2) -0.004(2)
C69 0.027(3) 0.031(3) 0.027(3) 0.003(2) 0.010(2) 0.004(2)
C63 0.031(3) 0.032(3) 0.021(3) 0.005(2) 0.009(2) 0.001(2)
C18 0.039(3) 0.027(3) 0.021(3) -0.001(2) 0.014(2) 0.005(2)
C60 0.030(3) 0.032(3) 0.028(3) 0.011(2) 0.011(2) 0.005(2)
C61 0.024(3) 0.032(3) 0.027(3) 0.010(2) 0.001(2) 0.006(2)
C29 0.030(3) 0.031(3) 0.027(3) -0.001(2) 0.012(2) 0.004(2)
C24 0.034(3) 0.029(3) 0.026(3) 0.003(2) 0.016(2) 0.000(2)
C17 0.027(3) 0.029(3) 0.020(3) 0.003(2) 0.001(2) 0.001(2)
C3 0.027(3) 0.034(3) 0.018(3) 0.007(2) 0.005(2) 0.008(2)
C457 0.030(3) 0.021(3) 0.023(3) 0.006(2) 0.010(2) 0.002(2)
C15 0.031(3) 0.021(3) 0.027(3) 0.000(2) 0.009(2) -0.006(2)
C413 0.018(2) 0.029(3) 0.026(3) 0.004(2) 0.008(2) 0.008(2)
C28 0.039(3) 0.028(3) 0.036(3) -0.004(2) 0.021(3) -0.005(2)
C27 0.034(3) 0.027(3) 0.040(3) -0.002(2) 0.017(3) 0.005(2)
C46 0.056(4) 0.023(3) 0.037(3) 0.002(2) 0.025(3) 0.011(3)
C21 0.047(3) 0.020(3) 0.033(3) 0.001(2) 0.021(3) -0.009(2)
C36 0.048(3) 0.035(3) 0.026(3) -0.007(2) 0.017(3) -0.008(3)
C70 0.037(3) 0.030(3) 0.027(3) 0.008(2) 0.015(2) 0.010(2)
C1 0.019(3) 0.033(3) 0.026(3) 0.007(2) 0.009(2) 0.008(2)
C34 0.050(3) 0.028(3) 0.028(3) 0.003(2) 0.024(3) 0.005(3)
C65 0.036(3) 0.025(3) 0.037(3) -0.002(2) 0.017(3) -0.004(2)
C59 0.033(3) 0.024(3) 0.039(3) 0.009(2) 0.016(2) 0.006(2)
C89 0.038(3) 0.043(3) 0.035(3) 0.010(3) 0.015(3) 0.017(3)
C71 0.031(3) 0.041(3) 0.034(3) 0.009(2) 0.017(2) 0.005(2)
C26 0.038(3) 0.026(3) 0.025(3) 0.000(2) 0.016(2) 0.007(2)
C19 0.030(3) 0.034(3) 0.021(3) 0.006(2) 0.008(2) 0.003(2)
C66 0.031(3) 0.036(3) 0.040(3) 0.004(2) 0.017(3) -0.004(2)
C57 0.040(3) 0.051(4) 0.030(3) 0.013(3) 0.017(3) 0.005(3)
C45 0.039(3) 0.025(3) 0.038(3) 0.010(2) 0.018(3) 0.010(2)
C41 0.045(3) 0.020(3) 0.043(3) 0.009(2) 0.026(3) 0.010(2)
C38 0.042(3) 0.026(3) 0.031(3) -0.003(2) 0.018(3) 0.007(2)
C42 0.048(3) 0.022(3) 0.035(3) 0.001(2) 0.026(3) 0.000(2)
C49 0.051(4) 0.023(3) 0.046(3) 0.013(2) 0.024(3) 0.012(3)
C39 0.040(3) 0.028(3) 0.043(3) 0.004(2) 0.025(3) 0.008(2)
C53 0.050(4) 0.032(3) 0.049(4) 0.011(3) 0.031(3) 0.013(3)
C72 0.031(3) 0.043(3) 0.033(3) 0.002(2) 0.018(2) 0.002(2)
C43 0.036(3) 0.035(3) 0.041(3) 0.011(2) 0.020(3) 0.014(2)
C37 0.033(3) 0.025(3) 0.036(3) -0.007(2) 0.013(2) 0.000(2)
C58 0.034(3) 0.037(3) 0.040(3) 0.006(3) 0.016(3) -0.004(2)
C44 0.049(4) 0.036(3) 0.032(3) 0.011(2) 0.013(3) 0.018(3)
C52 0.044(3) 0.028(3) 0.042(3) 0.012(2) 0.023(3) 0.011(3)
C401 0.053(4) 0.048(4) 0.033(3) 0.014(3) 0.021(3) 0.018(3)
C51 0.036(3) 0.034(3) 0.035(3) 0.012(2) 0.016(3) 0.013(2)
C35 0.042(3) 0.025(3) 0.030(3) -0.002(2) 0.016(3) -0.002(2)
C48 0.058(4) 0.028(3) 0.045(4) 0.008(3) 0.022(3) 0.001(3)
C55 0.039(3) 0.031(3) 0.041(3) 0.014(2) 0.022(3) 0.011(2)
C54 0.053(4) 0.025(3) 0.050(4) 0.006(3) 0.028(3) 0.002(3)
C47 0.054(4) 0.038(3) 0.034(3) 0.007(3) 0.022(3) -0.002(3)
C74 0.040(3) 0.037(3) 0.019(3) -0.005(2) 0.004(2) -0.012(3)
C73 0.025(3) 0.029(3) 0.023(3) 0.004(2) 0.007(2) 0.000(2)
C75 0.029(3) 0.039(3) 0.051(4) 0.004(3) 0.007(3) -0.001(3)
C78 0.024(3) 0.041(3) 0.057(4) -0.011(3) 0.010(3) 0.001(2)
C214 0.039(3) 0.050(4) 0.038(3) 0.005(3) 0.016(3) 0.009(3)
C79 0.033(3) 0.038(3) 0.048(4) -0.011(3) 0.007(3) 0.001(3)
C82 0.032(3) 0.037(3) 0.025(3) 0.009(2) 0.010(2) 0.001(2)
C83 0.035(3) 0.030(3) 0.027(3) 0.004(2) 0.004(2) 0.004(2)
C80 0.055(4) 0.045(4) 0.029(3) -0.009(3) -0.001(3) 0.001(3)
C81 0.066(5) 0.051(4) 0.050(4) -0.002(3) -0.002(3) -0.011(3)
C90 0.087(6) 0.087(5) 0.042(4) -0.002(4) 0.026(4) -0.055(5)
C91 0.056(4) 0.097(6) 0.049(4) 0.001(4) 0.023(3) -0.021(4)
C95 0.062(4) 0.035(3) 0.031(3) 0.001(3) -0.004(3) 0.013(3)
C96 0.092(6) 0.053(4) 0.046(4) -0.007(3) -0.012(4) -0.007(4)
C97 0.102(6) 0.064(5) 0.048(4) -0.002(4) 0.008(4) -0.023(4)
C98 0.098(7) 0.076(6) 0.085(6) -0.001(5) 0.042(5) 0.003(5)
C99 0.095(7) 0.103(7) 0.086(7) 0.013(5) 0.019(6) -0.001(6)
C100 0.074(7) 0.113(8) 0.145(10) -0.039(7) 0.016(6) -0.018(6)
C106 0.187(11) 0.096(7) 0.054(5) 0.005(5) 0.004(6) -0.051(7)
C111 0.095(8) 0.122(9) 0.136(10) -0.011(7) 0.004(7) -0.010(7)
C118 0.264(15) 0.162(10) 0.051(6) -0.036(6) -0.037(7) 0.180(11)
C160 0.068(5) 0.073(5) 0.080(5) 0.002(4) 0.043(4) -0.014(4)
C161 0.048(4) 0.103(6) 0.052(4) 0.007(4) 0.020(3) -0.014(4)
C162 0.074(5) 0.083(6) 0.090(6) 0.017(5) 0.025(5) -0.015(4)
C163 0.048(4) 0.113(7) 0.083(6) 0.027(5) 0.011(4) -0.014(4)
C168 0.065(7) 0.30(2) 0.137(11) 0.091(12) -0.010(7) -0.079(10)
C175 0.41(3) 0.37(2) 0.043(6) -0.063(10) -0.058(10) 0.36(2)
C185 0.050(4) 0.041(3) 0.045(4) 0.003(3) 0.020(3) 0.012(3)
C186 0.055(4) 0.049(4) 0.057(4) -0.006(3) 0.022(3) 0.003(3)
C269 0.049(5) 0.150(9) 0.110(7) 0.082(7) 0.009(5) -0.024(5)
C317 0.029(3) 0.051(4) 0.038(3) 0.012(3) 0.005(3) -0.003(3)
C321 0.48(4) 0.31(3) 0.213(19) 0.11(2) 0.26(3) 0.25(3)
C322 0.009(4) 0.72(4) 0.070(7) 0.051(14) -0.017(5) 0.038(11)
C324 0.175(15) 0.31(3) 0.114(11) -0.007(13) 0.036(10) 0.034(16)
C337 0.077(5) 0.072(5) 0.047(4) -0.007(4) 0.007(4) 0.028(4)
C338 0.115(9) 0.110(9) 0.099(8) -0.013(6) 0.021(7) 0.044(7)
C417 0.040(4) 0.058(4) 0.070(5) 0.038(4) -0.021(3) -0.021(3)
C418 0.093(7) 0.086(6) 0.086(6) 0.022(5) 0.021(5) -0.006(5)
C425 0.181(18) 0.27(2) 0.35(3) -0.03(2) -0.21(2) 0.004(16)
C509 0.084(12) 0.86(8) 0.51(5) 0.43(5) -0.029(18) -0.14(2)
C510 0.077(6) 0.155(10) 0.085(7) 0.034(6) 0.028(5) 0.011(6)
C511 0.073(8) 0.241(17) 0.214(16) -0.075(13) 0.034(9) -0.018(9)
C516 0.046(4) 0.093(5) 0.044(4) 0.019(4) 0.008(3) -0.009(4)
C518 0.044(5) 0.40(2) 0.059(6) 0.010(9) 0.022(5) -0.077(9)
C524 0.106(8) 0.110(9) 0.135(10) 0.014(7) 0.057(7) 0.010(7)
C528 0.063(9) 0.93(7) 0.46(4) 0.58(5) -0.086(13) -0.17(2)
C529 2.0(2) 0.27(3) 0.49(6) -0.03(4) 0.95(11) 0.12(7)
C530 0.47(4) 2.00(16) 0.43(4) 0.78(7) -0.27(3) -0.40(7)

loop_
_atom_type_symbol
_atom_type_description
_atom_type_scat_dispersion_real
_atom_type_scat_dispersion_imag
_atom_type_scat_source
C C 0.0033 0.0016 'International Tables Vol C Tables 4.2.6.8 and 6.1.1.4'
H H 0.0000 0.0000 'International Tables Vol C Tables 4.2.6.8 and 6.1.1.4'

loop_
_geom_angle_atom_site_label_1
_geom_angle_atom_site_label_2
_geom_angle_atom_site_label_3
_geom_angle
C478 C502 C8 119.0(4)
C478 C502 C14 118.5(4)
C8 C502 C14 122.6(4)
C7 C8 C502 123.1(4)
C7 C8 H4 118.5
C502 C8 H4 118.5
C15 C14 C503 118.8(4)
C15 C14 C502 121.4(4)
C503 C14 C502 118.9(4)
C26 C25 C24 118.9(4)
C26 C25 C29 118.4(4)
C24 C25 C29 122.7(4)
C63 C64 C65 120.7(5)
C63 C64 C59 117.0(5)
C65 C64 C59 122.1(5)
C31 C32 C33 118.6(4)
C31 C32 C26 120.8(4)
C33 C32 C26 120.0(4)
C67 C68 C69 118.9(4)
C67 C68 C63 121.4(4)
C69 C68 C63 118.7(4)
C8 C7 C5 117.4(4)
C8 C7 C74 120.3(4)
C5 C7 C74 122.0(4)
C68 C67 C72 118.5(5)
C68 C67 C66 119.3(4)
C72 C67 C66 121.9(5)
C61 C415 C63 124.1(5)
C61 C415 H5 117.9
C63 C415 H5 118.0
C12 C11 C478 123.2(4)
C12 C11 H6 118.4
C478 C11 H6 118.4
C502 C478 C6 118.3(4)
C502 C478 C11 118.3(4)
C6 C478 C11 123.4(4)
C6 C5 C7 120.0(4)
C6 C5 C4 117.1(4)
C7 C5 C4 122.9(4)
C17 C503 C12 121.5(4)
C17 C503 C14 117.9(4)
C12 C503 C14 120.2(4)
C32 C31 C30 119.8(5)
C32 C31 C36 118.8(5)
C30 C31 C36 121.1(5)
C21 C22 C23 121.1(5)
C21 C22 H7 119.4
C23 C22 H7 119.4
C3 C4 C5 120.9(4)
C3 C4 H8 119.5
C5 C4 H8 119.6
C29 C30 C31 118.8(5)
C29 C30 C79 120.5(5)
C31 C30 C79 120.7(5)
C51 C50 C49 119.6(5)
C51 C50 C45 121.3(5)
C49 C50 C45 118.8(5)
C11 C12 C503 117.8(4)
C11 C12 C73 119.8(4)
C503 C12 C73 122.2(4)
C19 C20 C21 117.9(5)
C19 C20 C457 116.6(4)
C21 C20 C457 124.0(4)
C5 C6 C1 119.9(4)
C5 C6 C478 119.7(4)
C1 C6 C478 120.0(4)
C34 C33 C32 122.4(5)
C34 C33 H9 118.8
C32 C33 H9 118.8
C22 C23 C24 118.5(5)
C22 C23 C28 122.6(5)
C24 C23 C28 118.7(5)
C70 C69 C68 121.9(5)
C70 C69 H10 119.1
C68 C69 H10 119.0
C415 C63 C64 119.6(5)
C415 C63 C68 124.7(5)
C64 C63 C68 115.7(4)
C17 C18 C457 121.0(4)
C17 C18 H11 119.5
C457 C18 H11 119.5
C59 C60 C57 118.3(5)
C59 C60 C61 120.0(4)
C57 C60 C61 121.4(5)
C415 C61 C60 117.1(5)
C415 C61 C317 120.5(5)
C60 C61 C317 121.7(4)
C30 C29 C25 122.1(5)
C30 C29 H12 118.9
C25 C29 H12 119.0
C23 C24 C25 120.4(4)
C23 C24 C19 118.1(4)
C25 C24 C19 120.1(4)
C18 C17 C503 120.8(4)
C18 C17 H13 119.6
C503 C17 H13 119.6
C4 C3 C413 121.6(4)
C4 C3 H14 119.2
C413 C3 H14 119.2
C18 C457 C15 117.9(4)
C18 C457 C20 121.4(4)
C15 C457 C20 118.8(4)
C14 C15 C457 121.9(5)
C14 C15 H15 119.0
C457 C15 H15 119.0
C1 C413 C3 117.9(4)
C1 C413 C70 119.2(4)
C3 C413 C70 122.6(4)
C27 C28 C23 117.7(5)
C27 C28 C78 121.0(5)
C23 C28 C78 121.2(4)
C28 C27 C26 124.4(5)
C28 C27 H16 117.8
C26 C27 H16 117.8
C47 C46 C45 120.3(5)
C47 C46 C42 122.6(5)
C45 C46 C42 117.1(5)
C22 C21 C20 121.6(5)
C22 C21 H17 119.2
C20 C21 H17 119.2
C35 C36 C31 119.8(5)
C35 C36 H18 120.1
C31 C36 H18 120.1
C69 C70 C71 116.8(5)
C69 C70 C413 118.7(4)
C71 C70 C413 123.9(4)
C413 C1 C6 121.3(5)
C413 C1 H19 119.4
C6 C1 H19 119.4
C33 C34 C35 119.0(5)
C33 C34 C38 118.1(5)
C35 C34 C38 121.8(5)
C66 C65 C64 122.5(5)
C66 C65 H20 118.7
C64 C65 H20 118.8
C58 C59 C60 118.8(5)
C58 C59 C64 119.5(5)
C60 C59 C64 119.6(5)
C39 C89 C41 121.4(5)
C39 C89 H21 119.3
C41 C89 H21 119.3
C72 C71 C70 122.6(5)
C72 C71 H22 118.7
C70 C71 H22 118.7
C25 C26 C27 117.8(4)
C25 C26 C32 118.0(4)
C27 C26 C32 124.2(4)
C20 C19 C24 121.7(5)
C20 C19 H23 119.1
C24 C19 H23 119.1
C65 C66 C67 118.4(5)
C65 C66 C75 120.2(5)
C67 C66 C75 121.5(5)
C401 C57 C60 119.2(5)
C401 C57 H24 120.4
C60 C57 H24 120.4
C46 C45 C44 120.3(5)
C46 C45 C50 117.8(5)
C44 C45 C50 122.0(5)
C89 C41 C42 117.0(5)
C89 C41 C43 123.3(5)
C42 C41 C43 119.4(4)
C37 C38 C39 119.0(5)
C37 C38 C34 118.4(5)
C39 C38 C34 121.2(5)
C37 C42 C41 119.4(4)
C37 C42 C46 120.0(5)
C41 C42 C46 119.9(5)
C54 C49 C48 123.4(5)
C54 C49 C50 116.2(5)
C48 C49 C50 120.2(5)
C89 C39 C38 120.5(5)
C89 C39 H25 119.7
C38 C39 H25 119.8
C54 C53 C52 120.7(5)
C54 C53 H26 119.7
C52 C53 H26 119.7
C71 C72 C67 121.1(5)
C71 C72 H27 119.5
C67 C72 H27 119.5
C44 C43 C41 119.7(5)
C44 C43 C214 119.2(5)
C41 C43 C214 121.1(5)
C38 C37 C42 120.8(5)
C38 C37 H28 119.6
C42 C37 H28 119.6
C55 C58 C59 122.1(5)
C55 C58 H29 119.0
C59 C58 H29 118.9
C43 C44 C45 122.1(5)
C43 C44 H30 118.9
C45 C44 H30 118.9
C51 C52 C53 117.2(5)
C51 C52 C55 117.8(5)
C53 C52 C55 123.2(5)
C57 C401 C55 121.9(5)
C57 C401 H31 119.1
C55 C401 H31 119.0
C52 C51 C50 122.2(5)
C52 C51 H32 118.9
C50 C51 H32 118.9
C36 C35 C34 120.9(5)
C36 C35 H33 119.5
C34 C35 H33 119.6
C47 C48 C49 118.2(5)
C47 C48 C90 120.1(5)
C49 C48 C90 121.7(5)
C58 C55 C401 118.0(5)
C58 C55 C52 116.4(5)
C401 C55 C52 123.8(5)
C53 C54 C49 123.0(6)
C53 C54 H34 118.5
C49 C54 H34 118.5
C48 C47 C46 123.6(5)
C48 C47 H35 118.2
C46 C47 H35 118.2
C7 C74 C417 113.9(5)
C7 C74 H49 108.8
C417 C74 H49 108.7
C7 C74 H50 108.8
C417 C74 H50 108.8
H49 C74 H50 107.7
C12 C73 C82 116.2(4)
C12 C73 H51 108.2
C82 C73 H51 108.2
C12 C73 H52 108.3
C82 C73 H52 108.3
H51 C73 H52 107.4
C91 C75 C66 112.5(5)
C91 C75 H53 109.1
C66 C75 H53 109.1
C91 C75 H54 109.1
C66 C75 H54 109.0
H53 C75 H54 107.8
C98 C78 C28 118.8(6)
C98 C78 H55 107.6
C28 C78 H55 107.6
C98 C78 H56 107.6
C28 C78 H56 107.6
H55 C78 H56 107.0
C43 C214 C185 112.4(5)
C43 C214 H57 109.1
C185 C214 H57 109.2
C43 C214 H58 109.1
C185 C214 H58 109.1
H57 C214 H58 107.9
C80 C79 C30 111.7(5)
C80 C79 H36 109.2
C30 C79 H36 109.2
C80 C79 H37 109.3
C30 C79 H37 109.3
H36 C79 H37 107.9
C83 C82 C73 114.1(4)
C83 C82 H59 108.8
C73 C82 H59 108.7
C83 C82 H60 108.7
C73 C82 H60 108.7
H59 C82 H60 107.6
C82 C83 C95 112.0(4)
C82 C83 H109 109.1
C95 C83 H109 109.2
C82 C83 H110 109.3
C95 C83 H110 109.3
H109 C83 H110 107.9
C79 C80 C81 111.2(5)
C79 C80 H38 109.5
C81 C80 H38 109.4
C79 C80 H39 109.4
C81 C80 H39 109.4
H38 C80 H39 108.0
C96 C81 C80 113.6(6)
C96 C81 H40 108.9
C80 C81 H40 108.8
C96 C81 H41 108.9
C80 C81 H41 108.8
H40 C81 H41 107.7
C48 C90 C269 110.1(6)
C48 C90 H153 109.7
C269 C90 H153 109.6
C48 C90 H154 109.6
C269 C90 H154 109.7
H153 C90 H154 108.1
C75 C91 C161 114.5(6)
C75 C91 H61 108.7
C161 C91 H61 108.5
C75 C91 H62 108.7
C161 C91 H62 108.7
H61 C91 H62 107.6
C118 C95 C83 113.6(5)
C118 C95 H111 108.8
C83 C95 H111 108.9
C118 C95 H112 108.9
C83 C95 H112 108.8
H111 C95 H112 107.7
C81 C96 C97 115.0(6)
C81 C96 H42 108.5
C97 C96 H42 108.5
C81 C96 H43 108.6
C97 C96 H43 108.6
H42 C96 H43 107.5
C106 C97 C96 110.0(6)
C106 C97 H44 109.6
C96 C97 H44 109.7
C106 C97 H45 109.6
C96 C97 H45 109.6
H44 C97 H45 108.2
C78 C98 C99 113.0(7)
C78 C98 H63 109.0
C99 C98 H63 109.0
C78 C98 H64 109.0
C99 C98 H64 108.9
H63 C98 H64 107.8
C100 C99 C98 115.9(9)
C100 C99 H65 108.2
C98 C99 H65 108.3
C100 C99 H66 108.3
C98 C99 H66 108.4
H65 C99 H66 107.4
C99 C100 C111 118.4(10)
C99 C100 H67 107.7
C111 C100 H67 107.7
C99 C100 H68 107.7
C111 C100 H68 107.7
H67 C100 H68 107.1
C97 C106 H46 109.5
C97 C106 H47 109.4
H46 C106 H47 109.5
C97 C106 H48 109.4
H46 C106 H48 109.5
H47 C106 H48 109.5
C425 C111 C100 122.6(17)
C425 C111 H69 106.7
C100 C111 H69 106.7
C425 C111 H70 106.5
C100 C111 H70 106.8
H69 C111 H70 106.6
C175 C118 C95 143.3(9)
C175 C118 H113 101.3
C95 C118 H113 101.2
C175 C118 H114 101.0
C95 C118 H114 101.0
H113 C118 H114 104.5
C163 C160 C162 115.9(6)
C163 C160 H71 108.4
C162 C160 H71 108.4
C163 C160 H72 108.2
C162 C160 H72 108.2
H71 C160 H72 107.4
C91 C161 C162 116.5(6)
C91 C161 H73 108.2
C162 C161 H73 108.1
C91 C161 H74 108.1
C162 C161 H74 108.2
H73 C161 H74 107.4
C160 C162 C161 114.6(6)
C160 C162 H75 108.8
C161 C162 H75 108.6
C160 C162 H76 108.5
C161 C162 H76 108.6
H75 C162 H76 107.6
C160 C163 H77 109.5
C160 C163 H78 109.3
H77 C163 H78 109.5
C160 C163 H79 109.5
H77 C163 H79 109.5
H78 C163 H79 109.5
C269 C168 C528 107.5(14)
C269 C168 H200 110.0
C528 C168 H200 110.0
C269 C168 H201 110.5
C528 C168 H201 110.3
H200 C168 H201 108.5
C118 C175 H163 109.4
C118 C175 H164 109.4
H163 C175 H164 109.5
C118 C175 H165 109.7
H163 C175 H165 109.5
H164 C175 H165 109.5
C186 C185 C214 115.0(5)
C186 C185 H80 108.5
C214 C185 H80 108.4
C186 C185 H81 108.6
C214 C185 H81 108.6
H80 C185 H81 107.5
C185 C186 C337 115.6(6)
C185 C186 H82 108.4
C337 C186 H82 108.4
C185 C186 H83 108.3
C337 C186 H83 108.4
H82 C186 H83 107.5
C168 C269 C90 114.8(11)
C168 C269 H202 108.8
C90 C269 H202 108.7
C168 C269 H158 108.3
C90 C269 H158 108.5
H202 C269 H158 107.5
C61 C317 C516 112.7(5)
C61 C317 H84 109.0
C516 C317 H84 109.1
C61 C317 H85 109.1
C516 C317 H85 109.0
H84 C317 H85 107.8
C324 C321 C322 118(2)
C324 C321 H129 107.8
C322 C321 H129 107.7
C324 C321 H130 107.8
C322 C321 H130 108.0
H129 C321 H130 107.1
C518 C322 C321 133.5(18)
C518 C322 H131 103.8
C321 C322 H131 104.0
C518 C322 H132 103.8
C321 C322 H132 103.7
H131 C322 H132 105.4
C321 C324 H135 109.4
C321 C324 H136 109.5
H135 C324 H136 109.5
C321 C324 H137 109.5
H135 C324 H137 109.5
H136 C324 H137 109.5
C338 C337 C186 121.1(8)
C338 C337 H86 107.1
C186 C337 H86 107.1
C338 C337 H87 107.0
C186 C337 H87 107.1
H86 C337 H87 106.8
C337 C338 C524 109.0(10)
C337 C338 H141 109.8
C524 C338 H141 109.9
C337 C338 H142 110.0
C524 C338 H142 109.8
H141 C338 H142 108.3
C418 C417 C74 118.6(7)
C418 C417 H186 107.7
C74 C417 H186 107.7
C418 C417 H187 107.6
C74 C417 H187 107.6
H186 C417 H187 107.1
C417 C418 C510 117.4(9)
C417 C418 H91 107.9
C510 C418 H91 107.9
C417 C418 H92 108.0
C510 C418 H92 107.9
H91 C418 H92 107.2
C111 C425 H88 109.7
C111 C425 H89 109.3
H88 C425 H89 109.5
C111 C425 H90 109.4
H88 C425 H90 109.5
H89 C425 H90 109.5
C511 C509 H183 109.2
C511 C509 H184 110.0
H183 C509 H184 109.5
C511 C509 H185 109.2
H183 C509 H185 109.5
H184 C509 H185 109.5
C418 C510 C511 117.3(10)
C418 C510 H93 108.0
C511 C510 H93 108.0
C418 C510 H94 108.0
C511 C510 H94 107.9
H93 C510 H94 107.3
C509 C511 C510 129(2)
C509 C511 H95 104.7
C510 C511 H95 104.8
C509 C511 H96 105.4
C510 C511 H96 105.0
H95 C511 H96 105.8
C518 C516 C317 112.5(5)
C518 C516 H188 108.8
C317 C516 H188 109.1
C518 C516 H189 109.3
C317 C516 H189 109.1
H188 C516 H189 107.9
C516 C518 C322 116.1(12)
C516 C518 H133 108.0
C322 C518 H133 108.3
C516 C518 H134 108.3
C322 C518 H134 108.4
H133 C518 H134 107.4
C338 C524 H197 109.4
C338 C524 H198 109.4
H197 C524 H198 109.5
C338 C524 H199 109.5
H197 C524 H199 109.5
H198 C524 H199 109.5
C529 C528 C168 94(3)
C529 C528 H204 112.9
C168 C528 H204 113.4
C529 C528 H205 111.7
C168 C528 H205 113.1
H204 C528 H205 110.6
C528 C529 C530 71(2)
C528 C529 H206 114.6
C530 C529 H206 114.7
C528 C529 H207 117.0
C530 C529 H207 119.4
H206 C529 H207 113.5
C529 C530 H208 108.1
C529 C530 H209 107.8
H208 C530 H209 109.5
C529 C530 H210 112.5
H208 C530 H210 109.5
H209 C530 H210 109.5

loop_
_geom_bond_atom_site_label_1
_geom_bond_atom_site_label_2
_geom_bond_distance
C502 C478 1.403(7)
C502 C8 1.406(7)
C502 C14 1.448(6)
C8 C7 1.377(6)
C8 H4 0.9500
C14 C15 1.380(7)
C14 C503 1.434(7)
C25 C26 1.393(7)
C25 C24 1.429(7)
C25 C29 1.458(7)
C64 C63 1.407(7)
C64 C65 1.427(7)
C64 C59 1.460(7)
C32 C31 1.391(7)
C32 C33 1.409(7)
C32 C26 1.449(7)
C68 C67 1.402(7)
C68 C69 1.425(7)
C68 C63 1.455(7)
C7 C5 1.433(7)
C7 C74 1.505(7)
C67 C72 1.429(7)
C67 C66 1.459(7)
C415 C61 1.367(7)
C415 C63 1.399(7)
C415 H5 0.9500
C11 C12 1.379(6)
C11 C478 1.434(7)
C11 H6 0.9500
C478 C6 1.425(6)
C5 C6 1.414(6)
C5 C4 1.439(6)
C503 C17 1.411(7)
C503 C12 1.431(7)
C31 C30 1.435(7)
C31 C36 1.447(7)
C22 C21 1.360(7)
C22 C23 1.404(7)
C22 H7 0.9500
C4 C3 1.367(7)
C4 H8 0.9500
C30 C29 1.363(7)
C30 C79 1.526(7)
C50 C51 1.390(7)
C50 C49 1.431(8)
C50 C45 1.473(7)
C12 C73 1.484(7)
C20 C19 1.373(7)
C20 C21 1.407(7)
C20 C457 1.481(7)
C6 C1 1.417(7)
C33 C34 1.369(7)
C33 H9 0.9500
C23 C24 1.415(7)
C23 C28 1.443(7)
C69 C70 1.395(7)
C69 H10 0.9500
C18 C17 1.374(7)
C18 C457 1.394(7)
C18 H11 0.9500
C60 C59 1.424(7)
C60 C57 1.438(7)
C60 C61 1.444(7)
C61 C317 1.490(7)
C29 H12 0.9500
C24 C19 1.435(7)
C17 H13 0.9500
C3 C413 1.409(7)
C3 H14 0.9500
C457 C15 1.406(7)
C15 H15 0.9500
C413 C1 1.395(7)
C413 C70 1.470(7)
C28 C27 1.358(7)
C28 C78 1.505(7)
C27 C26 1.407(7)
C27 H16 0.9500
C46 C47 1.389(8)
C46 C45 1.393(7)
C46 C42 1.468(7)
C21 H17 0.9500
C36 C35 1.376(7)
C36 H18 0.9500
C70 C71 1.422(7)
C1 H19 0.9500
C34 C35 1.393(7)
C34 C38 1.507(7)
C65 C66 1.342(7)
C65 H20 0.9500
C59 C58 1.396(7)
C89 C39 1.373(7)
C89 C41 1.416(7)
C89 H21 0.9500
C71 C72 1.336(7)
C71 H22 0.9500
C19 H23 0.9500
C66 C75 1.535(7)
C57 C401 1.383(8)
C57 H24 0.9500
C45 C44 1.435(8)
C41 C42 1.424(7)
C41 C43 1.425(7)
C38 C37 1.388(7)
C38 C39 1.396(7)
C42 C37 1.409(7)
C49 C54 1.406(8)
C49 C48 1.420(8)
C39 H25 0.9500
C53 C54 1.348(8)
C53 C52 1.416(8)
C53 H26 0.9500
C72 H27 0.9500
C43 C44 1.359(8)
C43 C214 1.529(8)
C37 H28 0.9500
C58 C55 1.390(7)
C58 H29 0.9500
C44 H30 0.9500
C52 C51 1.386(7)
C52 C55 1.473(8)
C401 C55 1.396(8)
C401 H31 0.9500
C51 H32 0.9500
C35 H33 0.9500
C48 C47 1.383(8)
C48 C90 1.508(8)
C54 H34 0.9500
C47 H35 0.9500
C74 C417 1.534(9)
C74 H49 0.9900
C74 H50 0.9900
C73 C82 1.560(7)
C73 H51 0.9900
C73 H52 0.9900
C75 C91 1.499(9)
C75 H53 0.9900
C75 H54 0.9900
C78 C98 1.408(10)
C78 H55 0.9900
C78 H56 0.9900
C214 C185 1.532(8)
C214 H57 0.9900
C214 H58 0.9900
C79 C80 1.521(8)
C79 H36 0.9900
C79 H37 0.9900
C82 C83 1.503(7)
C82 H59 0.9900
C82 H60 0.9900
C83 C95 1.538(7)
C83 H109 0.9900
C83 H110 0.9900
C80 C81 1.568(8)
C80 H38 0.9900
C80 H39 0.9900
C81 C96 1.487(10)
C81 H40 0.9900
C81 H41 0.9900
C90 C269 1.560(13)
C90 H153 0.9900
C90 H154 0.9900
C91 C161 1.508(9)
C91 H61 0.9900
C91 H62 0.9900
C95 C118 1.474(11)
C95 H111 0.9900
C95 H112 0.9900
C96 C97 1.534(10)
C96 H42 0.9900
C96 H43 0.9900
C97 C106 1.507(12)
C97 H44 0.9900
C97 H45 0.9900
C98 C99 1.593(12)
C98 H63 0.9900
C98 H64 0.9900
C99 C100 1.432(13)
C99 H65 0.9900
C99 H66 0.9900
C100 C111 1.565(14)
C100 H67 0.9900
C100 H68 0.9900
C106 H46 0.9800
C106 H47 0.9800
C106 H48 0.9800
C111 C425 1.35(2)
C111 H69 0.9900
C111 H70 0.9900
C118 C175 1.057(12)
C118 H113 0.9900
C118 H114 0.9900
C160 C163 1.486(10)
C160 C162 1.485(10)
C160 H71 0.9900
C160 H72 0.9900
C161 C162 1.530(10)
C161 H73 0.9900
C161 H74 0.9900
C162 H75 0.9900
C162 H76 0.9900
C163 H77 0.9800
C163 H78 0.9800
C163 H79 0.9800
C168 C269 1.441(12)
C168 C528 1.76(4)
C168 H200 0.9900
C168 H201 0.9900
C175 H163 0.9800
C175 H164 0.9800
C175 H165 0.9800
C185 C186 1.482(8)
C185 H80 0.9900
C185 H81 0.9900
C186 C337 1.510(9)
C186 H82 0.9900
C186 H83 0.9900
C269 H202 0.9900
C269 H158 0.9900
C317 C516 1.554(8)
C317 H84 0.9900
C317 H85 0.9900
C321 C324 1.58(2)
C321 C322 1.63(3)
C321 H129 0.9900
C321 H130 0.9900
C322 C518 1.52(2)
C322 H131 0.9900
C322 H132 0.9900
C324 H135 0.9800
C324 H136 0.9800
C324 H137 0.9800
C337 C338 1.381(12)
C337 H86 0.9900
C337 H87 0.9900
C338 C524 1.406(14)
C338 H141 0.9900
C338 H142 0.9900
C417 C418 1.472(10)
C417 H186 0.9900
C417 H187 0.9900
C418 C510 1.484(12)
C418 H91 0.9900
C418 H92 0.9900
C425 H88 0.9800
C425 H89 0.9800
C425 H90 0.9800
C509 C511 1.30(3)
C509 H183 0.9800
C509 H184 0.9800
C509 H185 0.9800
C510 C511 1.509(15)
C510 H93 0.9900
C510 H94 0.9900
C511 H95 0.9900
C511 H96 0.9900
C516 C518 1.501(10)
C516 H188 0.9900
C516 H189 0.9900
C518 H133 0.9900
C518 H134 0.9900
C524 H197 0.9800
C524 H198 0.9800
C524 H199 0.9800
C528 C529 1.70(7)
C528 H204 0.9900
C528 H205 0.9900
C529 C530 1.60(2)
C529 H206 0.9900
C529 H207 0.9900
C530 H208 0.9800
C530 H209 0.9800
C530 H210 0.9800

loop_
_geom_torsion_atom_site_label_1
_geom_torsion_atom_site_label_2
_geom_torsion_atom_site_label_3
_geom_torsion_atom_site_label_4
_geom_torsion
C478 C502 C8 C7 1.4(7)
C14 C502 C8 C7 -177.9(4)
C478 C502 C14 C15 -149.5(5)
C8 C502 C14 C15 29.8(7)
C478 C502 C14 C503 19.0(6)
C8 C502 C14 C503 -161.8(4)
C502 C8 C7 C5 10.2(7)
C502 C8 C7 C74 -176.4(4)
C69 C68 C67 C72 -4.6(7)
C63 C68 C67 C72 -172.6(4)
C69 C68 C67 C66 169.5(4)
C63 C68 C67 C66 1.5(7)
C8 C502 C478 C6 -14.9(6)
C14 C502 C478 C6 164.4(4)
C8 C502 C478 C11 163.2(4)
C14 C502 C478 C11 -17.5(6)
C12 C11 C478 C502 3.6(7)
C12 C11 C478 C6 -178.4(4)
C8 C7 C5 C6 -8.0(6)
C74 C7 C5 C6 178.7(4)
C8 C7 C5 C4 170.3(4)
C74 C7 C5 C4 -3.0(7)
C15 C14 C503 C17 -10.1(6)
C502 C14 C503 C17 -178.9(4)
C15 C14 C503 C12 162.3(4)
C502 C14 C503 C12 -6.5(7)
C33 C32 C31 C30 171.1(4)
C26 C32 C31 C30 -0.8(7)
C33 C32 C31 C36 -2.8(7)
C26 C32 C31 C36 -174.8(4)
C6 C5 C4 C3 9.2(7)
C7 C5 C4 C3 -169.2(5)
C32 C31 C30 C29 -8.8(7)
C36 C31 C30 C29 165.0(5)
C32 C31 C30 C79 172.6(5)
C36 C31 C30 C79 -13.6(7)
C478 C11 C12 C503 8.9(7)
C478 C11 C12 C73 -176.5(4)
C17 C503 C12 C11 164.9(4)
C14 C503 C12 C11 -7.2(7)
C17 C503 C12 C73 -9.6(7)
C14 C503 C12 C73 178.4(4)
C7 C5 C6 C1 167.8(4)
C4 C5 C6 C1 -10.7(6)
C7 C5 C6 C478 -5.3(6)
C4 C5 C6 C478 176.3(4)
C502 C478 C6 C5 16.8(6)
C11 C478 C6 C5 -161.2(4)
C502 C478 C6 C1 -156.2(4)
C11 C478 C6 C1 25.8(7)
C31 C32 C33 C34 -2.9(7)
C26 C32 C33 C34 169.2(4)
C21 C22 C23 C24 10.6(7)
C21 C22 C23 C28 -163.7(5)
C67 C68 C69 C70 0.1(7)
C63 C68 C69 C70 168.4(4)
C61 C415 C63 C64 7.6(8)
C61 C415 C63 C68 -169.0(5)
C65 C64 C63 C415 166.8(5)
C59 C64 C63 C415 -17.1(7)
C65 C64 C63 C68 -16.3(7)
C59 C64 C63 C68 159.8(4)
C67 C68 C63 C415 -172.5(5)
C69 C68 C63 C415 19.4(7)
C67 C68 C63 C64 10.8(7)
C69 C68 C63 C64 -157.3(4)
C63 C415 C61 C60 6.7(8)
C63 C415 C61 C317 177.5(5)
C59 C60 C61 C415 -10.7(7)
C57 C60 C61 C415 162.9(5)
C59 C60 C61 C317 178.6(5)
C57 C60 C61 C317 -7.8(7)
C31 C30 C29 C25 6.1(7)
C79 C30 C29 C25 -175.3(4)
C26 C25 C29 C30 6.5(7)
C24 C25 C29 C30 -171.5(5)
C22 C23 C24 C25 -173.7(4)
C28 C23 C24 C25 0.9(7)
C22 C23 C24 C19 -7.0(7)
C28 C23 C24 C19 167.6(4)
C26 C25 C24 C23 11.8(7)
C29 C25 C24 C23 -170.2(4)
C26 C25 C24 C19 -154.7(4)
C29 C25 C24 C19 23.3(7)
C457 C18 C17 C503 -3.6(7)
C12 C503 C17 C18 -159.6(5)
C14 C503 C17 C18 12.6(7)
C5 C4 C3 C413 0.8(7)
C17 C18 C457 C15 -8.0(7)
C17 C18 C457 C20 156.3(4)
C19 C20 C457 C18 -37.4(6)
C21 C20 C457 C18 157.2(5)
C19 C20 C457 C15 126.7(5)
C21 C20 C457 C15 -38.6(6)
C503 C14 C15 C457 -1.4(7)
C502 C14 C15 C457 167.1(4)
C18 C457 C15 C14 10.5(7)
C20 C457 C15 C14 -154.2(4)
C4 C3 C413 C1 -9.3(7)
C4 C3 C413 C70 164.0(4)
C22 C23 C28 C27 164.7(5)
C24 C23 C28 C27 -9.7(7)
C22 C23 C28 C78 -11.9(7)
C24 C23 C28 C78 173.7(5)
C23 C28 C27 C26 6.2(8)
C78 C28 C27 C26 -177.2(5)
C23 C22 C21 C20 -4.6(8)
C19 C20 C21 C22 -5.0(7)
C457 C20 C21 C22 160.1(5)
C32 C31 C36 C35 4.9(7)
C30 C31 C36 C35 -169.0(5)
C68 C69 C70 C71 3.8(7)
C68 C69 C70 C413 -167.7(4)
C1 C413 C70 C69 134.8(5)
C3 C413 C70 C69 -38.4(7)
C1 C413 C70 C71 -36.1(7)
C3 C413 C70 C71 150.7(5)
C3 C413 C1 C6 7.6(7)
C70 C413 C1 C6 -165.9(4)
C5 C6 C1 C413 2.5(7)
C478 C6 C1 C413 175.4(4)
C32 C33 C34 C35 6.5(7)
C32 C33 C34 C38 -161.9(4)
C63 C64 C65 C66 9.7(8)
C59 C64 C65 C66 -166.1(5)
C57 C60 C59 C58 -9.2(7)
C61 C60 C59 C58 164.6(5)
C57 C60 C59 C64 -172.7(4)
C61 C60 C59 C64 1.0(7)
C63 C64 C59 C58 -150.6(5)
C65 C64 C59 C58 25.4(7)
C63 C64 C59 C60 12.8(7)
C65 C64 C59 C60 -171.2(4)
C69 C70 C71 C72 -3.3(7)
C413 C70 C71 C72 167.7(5)
C24 C25 C26 C27 -15.3(7)
C29 C25 C26 C27 166.6(4)
C24 C25 C26 C32 162.2(4)
C29 C25 C26 C32 -15.9(6)
C28 C27 C26 C25 6.4(7)
C28 C27 C26 C32 -170.9(5)
C31 C32 C26 C25 13.4(7)
C33 C32 C26 C25 -158.5(4)
C31 C32 C26 C27 -169.3(5)
C33 C32 C26 C27 18.8(7)
C21 C20 C19 C24 8.6(7)
C457 C20 C19 C24 -157.7(4)
C23 C24 C19 C20 -2.6(7)
C25 C24 C19 C20 164.2(4)
C64 C65 C66 C67 3.3(7)
C64 C65 C66 C75 -176.4(5)
C68 C67 C66 C65 -8.7(7)
C72 C67 C66 C65 165.1(5)
C68 C67 C66 C75 171.0(5)
C72 C67 C66 C75 -15.1(7)
C59 C60 C57 C401 10.9(7)
C61 C60 C57 C401 -162.8(5)
C47 C46 C45 C44 169.4(5)
C42 C46 C45 C44 -11.4(7)
C47 C46 C45 C50 -11.1(7)
C42 C46 C45 C50 168.0(4)
C51 C50 C45 C46 -161.8(5)
C49 C50 C45 C46 12.1(7)
C51 C50 C45 C44 17.6(7)
C49 C50 C45 C44 -168.4(5)
C39 C89 C41 C42 11.7(7)
C39 C89 C41 C43 -162.3(5)
C33 C34 C38 C37 131.5(5)
C35 C34 C38 C37 -36.5(7)
C33 C34 C38 C39 -35.2(7)
C35 C34 C38 C39 156.8(5)
C89 C41 C42 C37 -12.4(7)
C43 C41 C42 C37 161.8(5)
C89 C41 C42 C46 177.5(4)
C43 C41 C42 C46 -8.4(7)
C47 C46 C42 C37 24.0(7)
C45 C46 C42 C37 -155.1(5)
C47 C46 C42 C41 -165.9(5)
C45 C46 C42 C41 15.0(7)
C51 C50 C49 C54 -7.0(7)
C45 C50 C49 C54 178.9(4)
C51 C50 C49 C48 168.3(5)
C45 C50 C49 C48 -5.8(7)
C41 C89 C39 C38 -0.8(8)
C37 C38 C39 C89 -9.5(7)
C34 C38 C39 C89 157.2(5)
C70 C71 C72 C67 -1.2(8)
C68 C67 C72 C71 5.2(7)
C66 C67 C72 C71 -168.7(5)
C89 C41 C43 C44 171.7(5)
C42 C41 C43 C44 -2.0(7)
C89 C41 C43 C214 -4.7(8)
C42 C41 C43 C214 -178.5(5)
C39 C38 C37 C42 8.5(7)
C34 C38 C37 C42 -158.5(5)
C41 C42 C37 C38 2.6(7)
C46 C42 C37 C38 172.7(4)
C60 C59 C58 C55 -2.2(7)
C64 C59 C58 C55 161.4(5)
C41 C43 C44 C45 5.8(8)
C214 C43 C44 C45 -177.7(5)
C46 C45 C44 C43 1.3(8)
C50 C45 C44 C43 -178.1(5)
C54 C53 C52 C51 -8.3(7)
C54 C53 C52 C55 156.6(5)
C60 C57 C401 C55 -1.2(8)
C53 C52 C51 C50 9.1(7)
C55 C52 C51 C50 -156.6(5)
C49 C50 C51 C52 -1.5(7)
C45 C50 C51 C52 172.5(5)
C31 C36 C35 C34 -1.4(7)
C33 C34 C35 C36 -4.2(7)
C38 C34 C35 C36 163.6(5)
C54 C49 C48 C47 173.2(5)
C50 C49 C48 C47 -1.8(8)
C54 C49 C48 C90 -4.4(9)
C50 C49 C48 C90 -179.4(6)
C59 C58 C55 C401 11.7(7)
C59 C58 C55 C52 -153.5(5)
C57 C401 C55 C58 -10.0(8)
C57 C401 C55 C52 154.0(5)
C51 C52 C55 C58 124.7(5)
C53 C52 C55 C58 -40.1(7)
C51 C52 C55 C401 -39.5(7)
C53 C52 C55 C401 155.7(5)
C52 C53 C54 C49 -0.3(8)
C48 C49 C54 C53 -167.2(5)
C50 C49 C54 C53 7.9(8)
C49 C48 C47 C46 3.1(8)
C90 C48 C47 C46 -179.3(6)
C45 C46 C47 C48 3.6(8)
C42 C46 C47 C48 -175.4(5)
C8 C7 C74 C417 -80.1(6)
C5 C7 C74 C417 93.0(6)
C11 C12 C73 C82 110.8(5)
C503 C12 C73 C82 -74.9(6)
C65 C66 C75 C91 104.4(6)
C67 C66 C75 C91 -75.4(7)
C27 C28 C78 C98 -92.9(7)
C23 C28 C78 C98 83.5(7)
C44 C43 C214 C185 100.2(6)
C41 C43 C214 C185 -83.3(6)
C29 C30 C79 C80 108.6(6)
C31 C30 C79 C80 -72.8(7)
C12 C73 C82 C83 -61.0(6)
C73 C82 C83 C95 -168.3(5)
C30 C79 C80 C81 172.8(5)
C79 C80 C81 C96 179.5(6)
C47 C48 C90 C269 -97.6(7)
C49 C48 C90 C269 79.9(7)
C66 C75 C91 C161 -175.5(6)
C82 C83 C95 C118 -178.1(9)
C80 C81 C96 C97 -71.1(8)
C81 C96 C97 C106 -171.0(8)
C28 C78 C98 C99 173.8(6)
C78 C98 C99 C100 179.5(8)
C98 C99 C100 C111 167.7(9)
C99 C100 C111 C425 -174.5(14)
C83 C95 C118 C175 -11(4)
C75 C91 C161 C162 -64.2(10)
C163 C160 C162 C161 -171.2(8)
C91 C161 C162 C160 -173.4(7)
C43 C214 C185 C186 174.3(5)
C214 C185 C186 C337 65.9(7)
C528 C168 C269 C90 176.4(9)
C48 C90 C269 C168 -174.1(8)
C415 C61 C317 C516 -89.5(7)
C60 C61 C317 C516 80.9(6)
C324 C321 C322 C518 169.4(12)
C185 C186 C337 C338 168.3(8)
C186 C337 C338 C524 62.2(12)
C7 C74 C417 C418 175.0(6)
C74 C417 C418 C510 -163.2(7)
C417 C418 C510 C511 -178.1(10)
C418 C510 C511 C509 -161(2)
C61 C317 C516 C518 -171.9(8)
C317 C516 C518 C322 73.3(11)
C321 C322 C518 C516 178.3(11)
C269 C168 C528 C529 165.2(15)
C168 C528 C529 C530 159.0(12)

loop_
_cod_related_entry_id
_cod_related_entry_database
_cod_related_entry_code
1 ChemSpider 30660650
